data_4087068
loop_
_publ_author_name
'Gong, Dawei'
'Hu, Bowen'
'Shi, Jing'
'Ma, Peipei'
'Wang, Baiquan'
'Chen, Dafa'

_publ_section_title
;
 Synthesis of Diruthenium Complexes Derived from Pyridyl-Substituted
 Indenes
;
_journal_name_full Organometallics
_journal_paper_doi 10.1021/acs.organomet.7b00021
_journal_year 2017
_chemical_formula_sum 'C24 H17 N O5 Ru2'
_chemical_formula_weight 601.53
_chemical_name_systematic
; 
 ? 
;
_space_group_IT_number 14
_symmetry_cell_setting monoclinic
_symmetry_space_group_name_Hall '-P 2yn'
_symmetry_space_group_name_H-M 'P 1 21/n 1'
_atom_sites_solution_hydrogens geom
_atom_sites_solution_primary direct
_atom_sites_solution_secondary difmap
_audit_creation_method SHELXL-97
_cell_angle_alpha 90.00
_cell_angle_beta 102.42(3)
_cell_angle_gamma 90.00
_cell_formula_units_Z 4
_cell_length_a 8.0115(16)
_cell_length_b 15.292(3)
_cell_length_c 17.322(4)
_cell_measurement_reflns_used 4743
_cell_measurement_temperature 113(2)
_cell_measurement_theta_max 27.884
_cell_measurement_theta_min 1.789
_cell_volume 2072.5(8)
_computing_cell_refinement crystalclear
_computing_data_collection crystalclear
_computing_data_reduction crystalclear
_computing_molecular_graphics 'Bruker SHELXTL'
_computing_publication_material 'Bruker SHELXTL'
_computing_structure_refinement 'SHELXL-97 (Sheldrick, 1997)'
_computing_structure_solution 'SHELXS-97 (Sheldrick, 1990)'
_diffrn_ambient_temperature 113(2)
_diffrn_measured_fraction_theta_full 1.000
_diffrn_measured_fraction_theta_max 1.000
_diffrn_measurement_device_type 'rigaku saturn'
_diffrn_measurement_method '\w scans'
_diffrn_radiation_monochromator confocal
_diffrn_radiation_source 'rotating anode'
_diffrn_radiation_type MoK\a
_diffrn_radiation_wavelength 0.71073
_diffrn_reflns_av_R_equivalents 0.0596
_diffrn_reflns_av_sigmaI/netI 0.0593
_diffrn_reflns_limit_h_max 8
_diffrn_reflns_limit_h_min -9
_diffrn_reflns_limit_k_max 18
_diffrn_reflns_limit_k_min -18
_diffrn_reflns_limit_l_max 20
_diffrn_reflns_limit_l_min -19
_diffrn_reflns_number 15154
_diffrn_reflns_theta_full 25.02
_diffrn_reflns_theta_max 25.02
_diffrn_reflns_theta_min 1.80
_diffrn_standards_decay_% 0
_diffrn_standards_interval_count 0
_diffrn_standards_interval_time 0
_diffrn_standards_number 0
_exptl_absorpt_coefficient_mu 1.496
_exptl_absorpt_correction_T_max 0.8648
_exptl_absorpt_correction_T_min 0.7958
_exptl_absorpt_correction_type multi-scan
_exptl_absorpt_process_details crystalclear
_exptl_crystal_colour orange
_exptl_crystal_density_diffrn 1.928
_exptl_crystal_density_method 'not measured'
_exptl_crystal_description block
_exptl_crystal_F_000 1184
_exptl_crystal_size_max 0.16
_exptl_crystal_size_mid 0.14
_exptl_crystal_size_min 0.10
_refine_diff_density_max 0.735
_refine_diff_density_min -0.696
_refine_diff_density_rms 0.118
_refine_ls_extinction_method none
_refine_ls_goodness_of_fit_ref 1.018
_refine_ls_hydrogen_treatment constr
_refine_ls_matrix_type full
_refine_ls_number_parameters 290
_refine_ls_number_reflns 3669
_refine_ls_number_restraints 0
_refine_ls_restrained_S_all 1.018
_refine_ls_R_factor_all 0.0446
_refine_ls_R_factor_gt 0.0321
_refine_ls_shift/su_max 0.002
_refine_ls_shift/su_mean 0.000
_refine_ls_structure_factor_coef Fsqd
_refine_ls_weighting_details 'calc w=1/[\s^2^(Fo^2^)+(0.0279P)^2^+0.0000P] where P=(Fo^2^+2Fc^2^)/3'
_refine_ls_weighting_scheme calc
_refine_ls_wR_factor_gt 0.0671
_refine_ls_wR_factor_ref 0.0727
_reflns_number_gt 3069
_reflns_number_total 3669
_reflns_threshold_expression >2sigma(I)
_cod_data_source_file om7b00021_si_002.cif
_cod_data_source_block 5
_cod_depositor_comments
;
The following automatic conversions were performed:

'_symmetry_cell_setting' value 'Monoclinic' changed to 'monoclinic'
according to
/home/data/users/saulius/crontab/automatic-downloads/rss-feeds/ACS/lib/dictionaries/cif_core.dic
dictionary named 'cif_core.dic' version 2.4.2 from 2011-04-26.

'_exptl_absorpt_correction_type' value 'MULTI-SCAN' changed to
'multi-scan' according to
/home/data/users/saulius/crontab/automatic-downloads/rss-feeds/ACS/lib/dictionaries/cif_core.dic
dictionary named 'cif_core.dic' version 2.4.2 from 2011-04-26.

'_refine_ls_hydrogen_treatment' value 'CONSTR' changed to 'constr'
according to
/home/data/users/saulius/crontab/automatic-downloads/rss-feeds/ACS/lib/dictionaries/cif_core.dic
dictionary named 'cif_core.dic' version 2.4.2 from 2011-04-26.

Automatic conversion script
Id: cif_fix_values 4973 2017-02-22 13:04:09Z antanas 
;
_cod_original_cell_volume 2072.5(7)
_cod_original_sg_symbol_H-M P2(1)/n
_cod_database_code 4087068

loop_
_symmetry_equiv_pos_as_xyz
'x, y, z'
'-x+1/2, y+1/2, -z+1/2'
'-x, -y, -z'
'x-1/2, -y-1/2, z-1/2'

loop_
_atom_site_label
_atom_site_type_symbol
_atom_site_fract_x
_atom_site_fract_y
_atom_site_fract_z
_atom_site_U_iso_or_equiv
_atom_site_adp_type
_atom_site_occupancy
_atom_site_symmetry_multiplicity
_atom_site_calc_flag
_atom_site_refinement_flags
Ru1 Ru 0.74491(4) 0.15123(2) 0.221006(16) 0.01211(10) Uani 1 1 d .
Ru2 Ru 0.63443(4) 0.22998(2) 0.073927(17) 0.01273(10) Uani 1 1 d .
O1 O 0.5588(4) 0.3387(2) -0.07372(16) 0.0367(9) Uani 1 1 d .
O2 O 0.9945(4) 0.29889(18) 0.09943(14) 0.0210(7) Uani 1 1 d .
O3 O 1.0813(4) 0.0832(2) 0.19095(17) 0.0322(8) Uani 1 1 d .
O4 O 0.9228(4) 0.31758(19) 0.28288(15) 0.0256(7) Uani 1 1 d .
O5 O 0.4208(3) 0.11081(18) -0.06101(13) 0.0157(6) Uani 1 1 d .
N1 N 0.4819(4) 0.3100(2) 0.14028(17) 0.0145(8) Uani 1 1 d .
C1 C 0.5790(6) 0.2949(3) -0.0189(2) 0.0200(10) Uani 1 1 d .
C2 C 0.8557(6) 0.2759(3) 0.0933(2) 0.0141(9) Uani 1 1 d .
C3 C 0.9542(6) 0.1079(3) 0.2046(2) 0.0175(10) Uani 1 1 d .
C4 C 0.8542(5) 0.2534(3) 0.2588(2) 0.0149(9) Uani 1 1 d .
C5 C 0.4363(5) 0.3940(3) 0.1233(2) 0.0204(10) Uani 1 1 d .
H5 H 0.4735 0.4214 0.0822 0.024 Uiso 1 1 calc R
C6 C 0.3366(6) 0.4411(3) 0.1648(2) 0.0231(10) Uani 1 1 d .
H6 H 0.3108 0.4994 0.1523 0.028 Uiso 1 1 calc R
C7 C 0.2749(5) 0.4008(3) 0.2251(2) 0.0199(10) Uani 1 1 d .
H7 H 0.2082 0.4316 0.2536 0.024 Uiso 1 1 calc R
C8 C 0.3145(5) 0.3149(3) 0.2416(2) 0.0181(10) Uani 1 1 d .
H8 H 0.2719 0.2865 0.2807 0.022 Uiso 1 1 calc R
C9 C 0.4192(5) 0.2693(3) 0.1998(2) 0.0141(9) Uani 1 1 d .
C10 C 0.4715(5) 0.1781(3) 0.2167(2) 0.0130(9) Uani 1 1 d .
C11 C 0.5193(5) 0.1350(3) 0.2920(2) 0.0139(9) Uani 1 1 d .
C12 C 0.5207(5) 0.1615(3) 0.3712(2) 0.0169(9) Uani 1 1 d .
H12 H 0.4826 0.2168 0.3817 0.020 Uiso 1 1 calc R
C13 C 0.5785(6) 0.1046(3) 0.4302(2) 0.0213(10) Uani 1 1 d .
H13 H 0.5767 0.1207 0.4818 0.026 Uiso 1 1 calc R
C14 C 0.6416(5) 0.0213(3) 0.4160(2) 0.0200(10) Uani 1 1 d .
H14 H 0.6823 -0.0156 0.4585 0.024 Uiso 1 1 calc R
C15 C 0.6447(5) -0.0065(3) 0.3413(2) 0.0174(9) Uani 1 1 d .
H15 H 0.6875 -0.0614 0.3328 0.021 Uiso 1 1 calc R
C16 C 0.5815(5) 0.0499(3) 0.2776(2) 0.0143(9) Uani 1 1 d .
C17 C 0.5617(5) 0.0378(3) 0.1938(2) 0.0131(9) Uani 1 1 d .
H17 H 0.5934 -0.0116 0.1691 0.016 Uiso 1 1 calc R
C18 C 0.4857(5) 0.1142(3) 0.1559(2) 0.0127(9) Uani 1 1 d .
C19 C 0.4287(5) 0.1305(3) 0.0716(2) 0.0135(9) Uani 1 1 d .
C20 C 0.2464(5) 0.1448(3) 0.0339(2) 0.0165(9) Uani 1 1 d .
H20A H 0.2021 0.1980 0.0524 0.020 Uiso 1 1 calc R
H20B H 0.1757 0.0956 0.0421 0.020 Uiso 1 1 calc R
C21 C 0.2620(5) 0.1523(3) -0.0531(2) 0.0229(10) Uani 1 1 d .
H21A H 0.1657 0.1236 -0.0874 0.027 Uiso 1 1 calc R
H21B H 0.2620 0.2133 -0.0684 0.027 Uiso 1 1 calc R
C22 C 0.5221(5) 0.1084(2) 0.0126(2) 0.0141(9) Uani 1 1 d .
C24 C 0.6994(5) 0.1087(3) 0.0179(2) 0.0143(9) Uani 1 1 d .
H24 H 0.7578 0.0665 0.0572 0.017 Uiso 1 1 calc R
C25 C 0.7721(5) 0.1076(3) -0.0571(2) 0.0200(10) Uani 1 1 d .
H25A H 0.7693 0.0490 -0.0771 0.030 Uiso 1 1 calc R
H25B H 0.8879 0.1283 -0.0447 0.030 Uiso 1 1 calc R
H25C H 0.7045 0.1449 -0.0962 0.030 Uiso 1 1 calc R

loop_
_atom_site_aniso_label
_atom_site_aniso_U_11
_atom_site_aniso_U_22
_atom_site_aniso_U_33
_atom_site_aniso_U_23
_atom_site_aniso_U_13
_atom_site_aniso_U_12
Ru1 0.01196(19) 0.0136(2) 0.01056(17) -0.00016(13) 0.00190(12) -0.00070(14)
Ru2 0.0136(2) 0.0134(2) 0.01090(17) -0.00009(13) 0.00198(13) 0.00012(14)
O1 0.051(2) 0.034(2) 0.0200(16) 0.0139(15) -0.0041(15) 0.0006(18)
O2 0.0192(18) 0.0254(18) 0.0188(15) -0.0002(13) 0.0049(12) -0.0042(15)
O3 0.024(2) 0.039(2) 0.0363(18) 0.0127(15) 0.0122(15) 0.0109(17)
O4 0.031(2) 0.0229(19) 0.0231(15) -0.0070(14) 0.0072(13) -0.0107(16)
O5 0.0145(16) 0.0201(17) 0.0108(13) -0.0027(11) -0.0012(11) 0.0022(13)
N1 0.0144(19) 0.018(2) 0.0107(16) -0.0049(14) 0.0015(13) -0.0014(16)
C1 0.022(3) 0.017(2) 0.018(2) -0.0049(18) -0.0019(18) -0.001(2)
C2 0.021(3) 0.011(2) 0.0097(19) 0.0000(15) 0.0032(16) -0.0006(19)
C3 0.020(3) 0.014(2) 0.017(2) 0.0058(17) 0.0001(17) 0.002(2)
C4 0.016(2) 0.021(3) 0.0076(18) 0.0024(17) 0.0035(16) 0.001(2)
C5 0.020(3) 0.017(3) 0.022(2) 0.0009(18) -0.0011(18) 0.001(2)
C6 0.023(3) 0.015(3) 0.028(2) -0.0043(19) -0.0025(19) 0.005(2)
C7 0.017(2) 0.021(3) 0.021(2) -0.0096(18) 0.0016(17) 0.0054(19)
C8 0.012(2) 0.028(3) 0.0129(19) -0.0007(18) 0.0009(16) 0.002(2)
C9 0.010(2) 0.018(2) 0.0119(19) -0.0026(16) -0.0032(16) -0.0047(18)
C10 0.008(2) 0.014(2) 0.0173(19) -0.0004(16) 0.0029(15) 0.0007(18)
C11 0.008(2) 0.018(2) 0.0150(19) -0.0011(16) 0.0018(15) -0.0065(18)
C12 0.017(2) 0.016(2) 0.017(2) -0.0019(17) 0.0045(17) -0.0054(19)
C13 0.028(3) 0.028(3) 0.0100(19) -0.0048(18) 0.0074(17) -0.008(2)
C14 0.023(3) 0.023(3) 0.013(2) 0.0048(18) -0.0001(17) -0.005(2)
C15 0.020(2) 0.013(2) 0.020(2) 0.0028(17) 0.0052(17) -0.0014(19)
C16 0.012(2) 0.016(2) 0.0157(19) 0.0015(17) 0.0052(16) -0.0028(18)
C17 0.013(2) 0.013(2) 0.0144(19) -0.0042(16) 0.0063(16) -0.0018(18)
C18 0.007(2) 0.017(2) 0.0133(19) -0.0018(16) 0.0015(15) -0.0023(18)
C19 0.014(2) 0.012(2) 0.0122(19) -0.0019(16) -0.0013(16) -0.0022(18)
C20 0.012(2) 0.019(2) 0.018(2) -0.0032(17) 0.0005(16) -0.0013(19)
C21 0.020(3) 0.028(3) 0.019(2) -0.0005(18) 0.0008(18) 0.000(2)
C22 0.020(2) 0.009(2) 0.0116(18) -0.0033(16) 0.0000(16) -0.0016(18)
C24 0.016(2) 0.014(2) 0.0133(19) -0.0016(16) 0.0040(16) 0.0025(18)
C25 0.025(3) 0.021(3) 0.015(2) -0.0013(17) 0.0059(17) 0.001(2)

loop_
_atom_type_symbol
_atom_type_description
_atom_type_scat_dispersion_real
_atom_type_scat_dispersion_imag
_atom_type_scat_source
C C 0.0033 0.0016 'International Tables Vol C Tables 4.2.6.8 and 6.1.1.4'
H H 0.0000 0.0000 'International Tables Vol C Tables 4.2.6.8 and 6.1.1.4'
N N 0.0061 0.0033 'International Tables Vol C Tables 4.2.6.8 and 6.1.1.4'
O O 0.0106 0.0060 'International Tables Vol C Tables 4.2.6.8 and 6.1.1.4'
Ru Ru -1.2594 0.8363 'International Tables Vol C Tables 4.2.6.8 and 6.1.1.4'

loop_
_geom_angle_atom_site_label_1
_geom_angle_atom_site_label_2
_geom_angle_atom_site_label_3
_geom_angle
C4 Ru1 C3 88.94(18)
C4 Ru1 C18 136.12(17)
C3 Ru1 C18 127.03(16)
C4 Ru1 C10 104.20(16)
C3 Ru1 C10 165.53(16)
C18 Ru1 C10 38.52(13)
C4 Ru1 C17 164.82(16)
C3 Ru1 C17 105.00(16)
C18 Ru1 C17 36.85(13)
C10 Ru1 C17 62.71(15)
C4 Ru1 C16 132.03(15)
C3 Ru1 C16 114.96(16)
C18 Ru1 C16 60.18(13)
C10 Ru1 C16 60.34(14)
C17 Ru1 C16 36.08(12)
C4 Ru1 C11 104.91(16)
C3 Ru1 C11 146.39(15)
C18 Ru1 C11 60.59(13)
C10 Ru1 C11 35.92(13)
C17 Ru1 C11 60.08(13)
C16 Ru1 C11 34.92(13)
C4 Ru1 Ru2 89.53(11)
C3 Ru1 Ru2 97.62(11)
C18 Ru1 Ru2 64.24(10)
C10 Ru1 Ru2 76.79(10)
C17 Ru1 Ru2 94.43(9)
C16 Ru1 Ru2 124.42(9)
C11 Ru1 Ru2 112.69(9)
C1 Ru2 C2 89.77(17)
C1 Ru2 C24 95.93(16)
C2 Ru2 C24 95.23(16)
C1 Ru2 N1 95.63(16)
C2 Ru2 N1 107.84(15)
C24 Ru2 N1 154.17(14)
C1 Ru2 C22 92.04(15)
C2 Ru2 C22 131.96(16)
C24 Ru2 C22 36.85(14)
N1 Ru2 C22 119.70(14)
C1 Ru2 C19 108.00(16)
C2 Ru2 C19 157.78(16)
C24 Ru2 C19 70.32(14)
N1 Ru2 C19 84.15(13)
C22 Ru2 C19 37.37(14)
C1 Ru2 Ru1 172.47(12)
C2 Ru2 Ru1 84.00(11)
C24 Ru2 Ru1 88.86(9)
N1 Ru2 Ru1 82.33(8)
C22 Ru2 Ru1 95.27(9)
C19 Ru2 Ru1 79.07(9)
C22 O5 C21 106.4(3)
C5 N1 C9 117.6(3)
C5 N1 Ru2 124.4(3)
C9 N1 Ru2 117.8(3)
O1 C1 Ru2 173.7(4)
O2 C2 Ru2 173.2(3)
O3 C3 Ru1 176.6(3)
O4 C4 Ru1 179.8(4)
N1 C5 C6 122.8(4)
N1 C5 H5 118.6
C6 C5 H5 118.6
C5 C6 C7 119.7(4)
C5 C6 H6 120.1
C7 C6 H6 120.1
C8 C7 C6 118.6(4)
C8 C7 H7 120.7
C6 C7 H7 120.7
C7 C8 C9 120.5(4)
C7 C8 H8 119.8
C9 C8 H8 119.8
N1 C9 C8 120.8(4)
N1 C9 C10 116.2(4)
C8 C9 C10 123.1(4)
C11 C10 C18 107.5(3)
C11 C10 C9 128.7(3)
C18 C10 C9 123.8(3)
C11 C10 Ru1 79.4(2)
C18 C10 Ru1 70.7(2)
C9 C10 Ru1 114.9(3)
C12 C11 C16 119.5(3)
C12 C11 C10 133.4(4)
C16 C11 C10 107.1(3)
C12 C11 Ru1 127.6(3)
C16 C11 Ru1 71.2(2)
C10 C11 Ru1 64.7(2)
C13 C12 C11 118.5(4)
C13 C12 H12 120.7
C11 C12 H12 120.7
C12 C13 C14 121.8(4)
C12 C13 H13 119.1
C14 C13 H13 119.1
C15 C14 C13 121.7(4)
C15 C14 H14 119.1
C13 C14 H14 119.1
C14 C15 C16 118.3(4)
C14 C15 H15 120.8
C16 C15 H15 120.8
C15 C16 C11 120.0(3)
C15 C16 C17 130.9(4)
C11 C16 C17 109.0(3)
C15 C16 Ru1 126.0(3)
C11 C16 Ru1 73.9(2)
C17 C16 Ru1 67.6(2)
C18 C17 C16 107.8(3)
C18 C17 Ru1 69.9(2)
C16 C17 Ru1 76.4(2)
C18 C17 H17 126.1
C16 C17 H17 126.1
Ru1 C17 H17 119.4
C17 C18 C19 128.4(3)
C17 C18 C10 108.1(3)
C19 C18 C10 123.6(4)
C17 C18 Ru1 73.2(2)
C19 C18 Ru1 121.7(3)
C10 C18 Ru1 70.8(2)
C22 C19 C18 125.2(4)
C22 C19 C20 109.7(3)
C18 C19 C20 122.4(4)
C22 C19 Ru2 71.2(2)
C18 C19 Ru2 91.6(2)
C20 C19 Ru2 124.1(3)
C19 C20 C21 99.4(3)
C19 C20 H20A 111.9
C21 C20 H20A 111.9
C19 C20 H20B 111.9
C21 C20 H20B 111.9
H20A C20 H20B 109.6
O5 C21 C20 108.4(3)
O5 C21 H21A 110.0
C20 C21 H21A 110.0
O5 C21 H21B 110.0
C20 C21 H21B 110.0
H21A C21 H21B 108.4
O5 C22 C24 117.0(3)
O5 C22 C19 111.5(3)
C24 C22 C19 129.0(3)
O5 C22 Ru2 121.6(3)
C24 C22 Ru2 70.6(2)
C19 C22 Ru2 71.5(2)
C22 C24 C25 120.5(3)
C22 C24 Ru2 72.6(2)
C25 C24 Ru2 123.3(3)
C22 C24 H24 111.7
C25 C24 H24 111.7
Ru2 C24 H24 111.7
C24 C25 H25A 109.5
C24 C25 H25B 109.5
H25A C25 H25B 109.5
C24 C25 H25C 109.5
H25A C25 H25C 109.5
H25B C25 H25C 109.5

loop_
_geom_bond_atom_site_label_1
_geom_bond_atom_site_label_2
_geom_bond_distance
Ru1 C4 1.842(4)
Ru1 C3 1.880(5)
Ru1 C18 2.213(4)
Ru1 C10 2.214(4)
Ru1 C17 2.256(4)
Ru1 C16 2.372(4)
Ru1 C11 2.407(4)
Ru1 Ru2 2.7848(7)
Ru2 C1 1.861(4)
Ru2 C2 1.869(4)
Ru2 C24 2.207(4)
Ru2 N1 2.217(3)
Ru2 C22 2.233(4)
Ru2 C19 2.237(4)
O1 C1 1.145(5)
O2 C2 1.149(5)
O3 C3 1.157(5)
O4 C4 1.157(5)
O5 C22 1.356(4)
O5 C21 1.454(5)
N1 C5 1.351(5)
N1 C9 1.388(5)
C5 C6 1.385(6)
C5 H5 0.9300
C6 C7 1.393(6)
C6 H6 0.9300
C7 C8 1.367(6)
C7 H7 0.9300
C8 C9 1.406(5)
C8 H8 0.9300
C9 C10 1.466(5)
C10 C11 1.437(5)
C10 C18 1.461(5)
C11 C12 1.428(5)
C11 C16 1.434(5)
C12 C13 1.347(5)
C12 H12 0.9300
C13 C14 1.412(6)
C13 H13 0.9300
C14 C15 1.367(5)
C14 H14 0.9300
C15 C16 1.407(5)
C15 H15 0.9300
C16 C17 1.437(5)
C17 C18 1.413(5)
C17 H17 0.9300
C18 C19 1.454(5)
C19 C22 1.432(5)
C19 C20 1.482(5)
C20 C21 1.544(5)
C20 H20A 0.9700
C20 H20B 0.9700
C21 H21A 0.9700
C21 H21B 0.9700
C22 C24 1.404(6)
C24 C25 1.533(5)
C24 H24 0.9800
C25 H25A 0.9600
C25 H25B 0.9600
C25 H25C 0.9600

loop_
_geom_torsion_atom_site_label_1
_geom_torsion_atom_site_label_2
_geom_torsion_atom_site_label_3
_geom_torsion_atom_site_label_4
_geom_torsion
C4 Ru1 Ru2 C1 7.3(11)
C3 Ru1 Ru2 C1 -81.6(11)
C18 Ru1 Ru2 C1 150.8(11)
C10 Ru1 Ru2 C1 112.0(11)
C17 Ru1 Ru2 C1 172.6(11)
C16 Ru1 Ru2 C1 151.0(11)
C11 Ru1 Ru2 C1 113.3(11)
C4 Ru1 Ru2 C2 41.57(18)
C3 Ru1 Ru2 C2 -47.29(18)
C18 Ru1 Ru2 C2 -174.89(16)
C10 Ru1 Ru2 C2 146.28(16)
C17 Ru1 Ru2 C2 -153.09(16)
C16 Ru1 Ru2 C2 -174.71(17)
C11 Ru1 Ru2 C2 147.56(16)
C4 Ru1 Ru2 C24 136.96(17)
C3 Ru1 Ru2 C24 48.09(16)
C18 Ru1 Ru2 C24 -79.50(15)
C10 Ru1 Ru2 C24 -118.33(15)
C17 Ru1 Ru2 C24 -57.71(15)
C16 Ru1 Ru2 C24 -79.33(16)
C11 Ru1 Ru2 C24 -117.06(15)
C4 Ru1 Ru2 N1 -67.39(15)
C3 Ru1 Ru2 N1 -156.26(15)
C18 Ru1 Ru2 N1 76.15(14)
C10 Ru1 Ru2 N1 37.32(13)
C17 Ru1 Ru2 N1 97.94(13)
C16 Ru1 Ru2 N1 76.32(15)
C11 Ru1 Ru2 N1 38.59(13)
C4 Ru1 Ru2 C22 173.29(17)
C3 Ru1 Ru2 C22 84.43(17)
C18 Ru1 Ru2 C22 -43.17(16)
C10 Ru1 Ru2 C22 -82.00(15)
C17 Ru1 Ru2 C22 -21.38(15)
C16 Ru1 Ru2 C22 -43.00(16)
C11 Ru1 Ru2 C22 -80.72(15)
C4 Ru1 Ru2 C19 -152.88(17)
C3 Ru1 Ru2 C19 118.26(16)
C18 Ru1 Ru2 C19 -9.34(16)
C10 Ru1 Ru2 C19 -48.17(14)
C17 Ru1 Ru2 C19 12.45(15)
C16 Ru1 Ru2 C19 -9.16(16)
C11 Ru1 Ru2 C19 -46.89(15)
C1 Ru2 N1 C5 -23.3(3)
C2 Ru2 N1 C5 68.3(3)
C24 Ru2 N1 C5 -139.5(3)
C22 Ru2 N1 C5 -118.9(3)
C19 Ru2 N1 C5 -130.9(3)
Ru1 Ru2 N1 C5 149.4(3)
C1 Ru2 N1 C9 152.1(3)
C2 Ru2 N1 C9 -116.3(3)
C24 Ru2 N1 C9 35.9(4)
C22 Ru2 N1 C9 56.6(3)
C19 Ru2 N1 C9 44.6(3)
Ru1 Ru2 N1 C9 -35.1(2)
C2 Ru2 C1 O1 -11(4)
C24 Ru2 C1 O1 -106(4)
N1 Ru2 C1 O1 97(4)
C22 Ru2 C1 O1 -142(4)
C19 Ru2 C1 O1 -177(4)
Ru1 Ru2 C1 O1 24(5)
C1 Ru2 C2 O2 -74(3)
C24 Ru2 C2 O2 22(3)
N1 Ru2 C2 O2 -170(3)
C22 Ru2 C2 O2 19(3)
C19 Ru2 C2 O2 70(3)
Ru1 Ru2 C2 O2 111(3)
C4 Ru1 C3 O3 -86(7)
C18 Ru1 C3 O3 67(7)
C10 Ru1 C3 O3 69(7)
C17 Ru1 C3 O3 100(7)
C16 Ru1 C3 O3 137(7)
C11 Ru1 C3 O3 158(7)
Ru2 Ru1 C3 O3 3(7)
C3 Ru1 C4 O4 -107(100)
C18 Ru1 C4 O4 105(100)
C10 Ru1 C4 O4 79(100)
C17 Ru1 C4 O4 50(100)
C16 Ru1 C4 O4 17(100)
C11 Ru1 C4 O4 42(100)
Ru2 Ru1 C4 O4 155(100)
C9 N1 C5 C6 2.6(5)
Ru2 N1 C5 C6 178.0(3)
N1 C5 C6 C7 -1.9(6)
C5 C6 C7 C8 -0.3(6)
C6 C7 C8 C9 1.7(6)
C5 N1 C9 C8 -1.1(5)
Ru2 N1 C9 C8 -176.8(3)
C5 N1 C9 C10 -179.9(3)
Ru2 N1 C9 C10 4.3(4)
C7 C8 C9 N1 -1.1(6)
C7 C8 C9 C10 177.7(3)
N1 C9 C10 C11 139.9(4)
C8 C9 C10 C11 -38.9(6)
N1 C9 C10 C18 -39.2(5)
C8 C9 C10 C18 142.0(4)
N1 C9 C10 Ru1 43.4(4)
C8 C9 C10 Ru1 -135.4(3)
C4 Ru1 C10 C11 -95.9(2)
C3 Ru1 C10 C11 109.4(6)
C18 Ru1 C10 C11 112.9(3)
C17 Ru1 C10 C11 75.8(2)
C16 Ru1 C10 C11 34.7(2)
Ru2 Ru1 C10 C11 178.0(2)
C4 Ru1 C10 C18 151.1(2)
C3 Ru1 C10 C18 -3.6(7)
C17 Ru1 C10 C18 -37.1(2)
C16 Ru1 C10 C18 -78.3(2)
C11 Ru1 C10 C18 -112.9(3)
Ru2 Ru1 C10 C18 65.0(2)
C4 Ru1 C10 C9 32.0(3)
C3 Ru1 C10 C9 -122.7(6)
C18 Ru1 C10 C9 -119.1(4)
C17 Ru1 C10 C9 -156.2(3)
C16 Ru1 C10 C9 162.6(3)
C11 Ru1 C10 C9 127.9(4)
Ru2 Ru1 C10 C9 -54.1(2)
C18 C10 C11 C12 -175.6(4)
C9 C10 C11 C12 5.2(7)
Ru1 C10 C11 C12 118.8(5)
C18 C10 C11 C16 6.9(4)
C9 C10 C11 C16 -172.3(4)
Ru1 C10 C11 C16 -58.8(3)
C18 C10 C11 Ru1 65.7(3)
C9 C10 C11 Ru1 -113.5(4)
C4 Ru1 C11 C12 -32.8(4)
C3 Ru1 C11 C12 78.7(5)
C18 Ru1 C11 C12 -167.7(4)
C10 Ru1 C11 C12 -126.5(5)
C17 Ru1 C11 C12 149.7(4)
C16 Ru1 C11 C12 113.2(4)
Ru2 Ru1 C11 C12 -128.6(3)
C4 Ru1 C11 C16 -146.0(2)
C3 Ru1 C11 C16 -34.6(4)
C18 Ru1 C11 C16 79.1(2)
C10 Ru1 C11 C16 120.2(3)
C17 Ru1 C11 C16 36.4(2)
Ru2 Ru1 C11 C16 118.13(19)
C4 Ru1 C11 C10 93.7(2)
C3 Ru1 C11 C10 -154.8(3)
C18 Ru1 C11 C10 -41.2(2)
C17 Ru1 C11 C10 -83.8(2)
C16 Ru1 C11 C10 -120.2(3)
Ru2 Ru1 C11 C10 -2.1(2)
C16 C11 C12 C13 -1.0(6)
C10 C11 C12 C13 -178.3(4)
Ru1 C11 C12 C13 -89.2(5)
C11 C12 C13 C14 1.9(6)
C12 C13 C14 C15 -1.2(7)
C13 C14 C15 C16 -0.5(6)
C14 C15 C16 C11 1.3(6)
C14 C15 C16 C17 -177.1(4)
C14 C15 C16 Ru1 92.7(5)
C12 C11 C16 C15 -0.6(6)
C10 C11 C16 C15 177.4(4)
Ru1 C11 C16 C15 122.6(4)
C12 C11 C16 C17 178.1(3)
C10 C11 C16 C17 -3.9(4)
Ru1 C11 C16 C17 -58.7(3)
C12 C11 C16 Ru1 -123.2(4)
C10 C11 C16 Ru1 54.8(3)
C4 Ru1 C16 C15 -69.1(4)
C3 Ru1 C16 C15 44.0(4)
C18 Ru1 C16 C15 163.9(4)
C10 Ru1 C16 C15 -151.4(4)
C17 Ru1 C16 C15 125.2(5)
C11 Ru1 C16 C15 -115.7(4)
Ru2 Ru1 C16 C15 163.8(3)
C4 Ru1 C16 C11 46.7(3)
C3 Ru1 C16 C11 159.7(2)
C18 Ru1 C16 C11 -80.3(2)
C10 Ru1 C16 C11 -35.7(2)
C17 Ru1 C16 C11 -119.1(3)
Ru2 Ru1 C16 C11 -80.5(2)
C4 Ru1 C16 C17 165.8(2)
C3 Ru1 C16 C17 -81.1(3)
C18 Ru1 C16 C17 38.8(2)
C10 Ru1 C16 C17 83.4(2)
C11 Ru1 C16 C17 119.1(3)
Ru2 Ru1 C16 C17 38.6(3)
C15 C16 C17 C18 177.8(4)
C11 C16 C17 C18 -0.7(5)
Ru1 C16 C17 C18 -63.3(3)
C15 C16 C17 Ru1 -118.9(5)
C11 C16 C17 Ru1 62.6(3)
C4 Ru1 C17 C18 70.8(6)
C3 Ru1 C17 C18 -133.0(2)
C10 Ru1 C17 C18 38.8(2)
C16 Ru1 C17 C18 115.0(3)
C11 Ru1 C17 C18 79.8(2)
Ru2 Ru1 C17 C18 -33.9(2)
C4 Ru1 C17 C16 -44.2(6)
C3 Ru1 C17 C16 112.0(2)
C18 Ru1 C17 C16 -115.0(3)
C10 Ru1 C17 C16 -76.3(2)
C11 Ru1 C17 C16 -35.2(2)
Ru2 Ru1 C17 C16 -148.9(2)
C16 C17 C18 C19 -174.9(4)
Ru1 C17 C18 C19 117.5(4)
C16 C17 C18 C10 5.0(4)
Ru1 C17 C18 C10 -62.6(3)
C16 C17 C18 Ru1 67.6(3)
C11 C10 C18 C17 -7.4(4)
C9 C10 C18 C17 171.8(4)
Ru1 C10 C18 C17 64.2(3)
C11 C10 C18 C19 172.5(4)
C9 C10 C18 C19 -8.3(6)
Ru1 C10 C18 C19 -115.9(4)
C11 C10 C18 Ru1 -71.6(3)
C9 C10 C18 Ru1 107.6(4)
C4 Ru1 C18 C17 -159.1(2)
C3 Ru1 C18 C17 62.2(3)
C10 Ru1 C18 C17 -116.6(3)
C16 Ru1 C18 C17 -37.9(2)
C11 Ru1 C18 C17 -78.3(2)
Ru2 Ru1 C18 C17 141.9(2)
C4 Ru1 C18 C19 75.8(4)
C3 Ru1 C18 C19 -62.9(4)
C10 Ru1 C18 C19 118.2(4)
C17 Ru1 C18 C19 -125.1(4)
C16 Ru1 C18 C19 -163.1(4)
C11 Ru1 C18 C19 156.5(4)
Ru2 Ru1 C18 C19 16.7(3)
C4 Ru1 C18 C10 -42.5(3)
C3 Ru1 C18 C10 178.9(2)
C17 Ru1 C18 C10 116.6(3)
C16 Ru1 C18 C10 78.7(2)
C11 Ru1 C18 C10 38.3(2)
Ru2 Ru1 C18 C10 -101.5(2)
C17 C18 C19 C22 -44.2(6)
C10 C18 C19 C22 135.9(4)
Ru1 C18 C19 C22 49.1(5)
C17 C18 C19 C20 115.0(5)
C10 C18 C19 C20 -64.9(5)
Ru1 C18 C19 C20 -151.8(3)
C17 C18 C19 Ru2 -112.1(4)
C10 C18 C19 Ru2 68.0(4)
Ru1 C18 C19 Ru2 -18.9(3)
C1 Ru2 C19 C22 68.7(3)
C2 Ru2 C19 C22 -73.0(4)
C24 Ru2 C19 C22 -21.3(2)
N1 Ru2 C19 C22 162.7(2)
Ru1 Ru2 C19 C22 -114.0(2)
C1 Ru2 C19 C18 -164.5(3)
C2 Ru2 C19 C18 53.9(5)
C24 Ru2 C19 C18 105.6(3)
N1 Ru2 C19 C18 -70.4(2)
C22 Ru2 C19 C18 126.9(4)
Ru1 Ru2 C19 C18 12.9(2)
C1 Ru2 C19 C20 -32.8(3)
C2 Ru2 C19 C20 -174.4(3)
C24 Ru2 C19 C20 -122.7(3)
N1 Ru2 C19 C20 61.3(3)
C22 Ru2 C19 C20 -101.4(4)
Ru1 Ru2 C19 C20 144.6(3)
C22 C19 C20 C21 -14.5(4)
C18 C19 C20 C21 -176.5(4)
Ru2 C19 C20 C21 65.5(4)
C22 O5 C21 C20 -20.8(4)
C19 C20 C21 O5 21.2(4)
C21 O5 C22 C24 -152.5(4)
C21 O5 C22 C19 11.2(4)
C21 O5 C22 Ru2 -69.6(4)
C18 C19 C22 O5 164.4(4)
C20 C19 C22 O5 3.0(5)
Ru2 C19 C22 O5 -117.5(3)
C18 C19 C22 C24 -34.4(7)
C20 C19 C22 C24 164.2(4)
Ru2 C19 C22 C24 43.8(4)
C18 C19 C22 Ru2 -78.2(4)
C20 C19 C22 Ru2 120.5(3)
C1 Ru2 C22 O5 -13.3(3)
C2 Ru2 C22 O5 -104.8(3)
C24 Ru2 C22 O5 -110.4(4)
N1 Ru2 C22 O5 84.4(3)
C19 Ru2 C22 O5 104.3(4)
Ru1 Ru2 C22 O5 168.6(3)
C1 Ru2 C22 C24 97.2(3)
C2 Ru2 C22 C24 5.6(3)
N1 Ru2 C22 C24 -165.2(2)
C19 Ru2 C22 C24 -145.3(3)
Ru1 Ru2 C22 C24 -81.0(2)
C1 Ru2 C22 C19 -117.6(2)
C2 Ru2 C22 C19 150.9(2)
C24 Ru2 C22 C19 145.3(3)
N1 Ru2 C22 C19 -19.9(3)
Ru1 Ru2 C22 C19 64.2(2)
O5 C22 C24 C25 -2.6(6)
C19 C22 C24 C25 -163.0(4)
Ru2 C22 C24 C25 -118.9(4)
O5 C22 C24 Ru2 116.3(3)
C19 C22 C24 Ru2 -44.0(4)
C1 Ru2 C24 C22 -85.5(3)
C2 Ru2 C24 C22 -175.8(2)
N1 Ru2 C24 C22 30.7(4)
C19 Ru2 C24 C22 21.6(2)
Ru1 Ru2 C24 C22 100.3(2)
C1 Ru2 C24 C25 30.0(3)
C2 Ru2 C24 C25 -60.3(3)
N1 Ru2 C24 C25 146.2(3)
C22 Ru2 C24 C25 115.5(4)
C19 Ru2 C24 C25 137.0(3)
Ru1 Ru2 C24 C25 -144.2(3)
